data_7103820
loop_
_publ_author_name
'Grassi, Giovanni'
'Risitano, Francesco'
'Foti, Francesco'
'Cordaro, Massimiliano'
'Bruno, Giuseppe'
'Nicol\`o, Francesco'

_publ_section_title
;
 Regio and diastereoselective lactonisation of enolisable 1,3-dicarbonyls
 by reaction with mesoionic 1,3-oxazolium-5-olates
;
_journal_coden_ASTM CHCOFS
_journal_issue 15
_journal_name_full
;
 Chemical Communications (Cambridge, United Kingdom)
;
_journal_page_first 1868
_journal_page_last 1869
_journal_paper_doi 10.1039/b304560a
_journal_year 2003
_chemical_absolute_configuration unk
_chemical_compound_source 'chemical synthesys'
_chemical_formula_moiety 'C26 H27 N O4'
_chemical_formula_sum 'C26 H27 N O4'
_chemical_formula_weight 417.49
_chemical_name_systematic
; 
N-Methyl-N-(3,7,7-trimethyl-2,5-dioxo-4-phenyl-3,4,5,6,7,8-hexahydro-2H
-chromen-3-yl)-benzamide
;
_space_group_IT_number 4
_symmetry_cell_setting monoclinic
_symmetry_Int_Tables_number 4
_symmetry_space_group_name_Hall 'P 2yb'
_symmetry_space_group_name_H-M 'P 1 21 1'
_atom_sites_solution_hydrogens geom
_atom_sites_solution_primary direct
_atom_sites_solution_secondary difmap
_audit_creation_date 17-APR-2003
_audit_creation_method SHELXL-97
_cell_angle_alpha 90.00
_cell_angle_beta 92.587(8)
_cell_angle_gamma 90.00
_cell_formula_units_Z 2
_cell_length_a 10.3788(9)
_cell_length_b 6.4952(7)
_cell_length_c 16.451(2)
_cell_measurement_reflns_used 46
_cell_measurement_temperature 298(2)
_cell_measurement_theta_max 34.959
_cell_measurement_theta_min 14.320
_cell_volume 1107.9(2)
_computing_cell_refinement 'XSCANS '
_computing_data_collection 'XSCANS (Bruker,1999)'
_computing_data_reduction 'XSCANS '
_computing_molecular_graphics 'XPW (Siemens, 1996)'
_computing_publication_material 'PARST97 (Nardelli, 1995) and SHELXL-97'
_computing_structure_refinement 'SHELXL-97 (Sheldrick, 1997)'
_computing_structure_solution 'SIR97 (Altomare, 1994)'
_diffrn_ambient_temperature 298(2)
_diffrn_measured_fraction_theta_full 0.999
_diffrn_measured_fraction_theta_max 0.999
_diffrn_measurement_device_type 'Siemens P4 diffractometer'
_diffrn_measurement_method '2\q/\w scans'
_diffrn_radiation_monochromator graphite
_diffrn_radiation_source 'sealed tube'
_diffrn_radiation_type MoK\a
_diffrn_radiation_wavelength 0.71073
_diffrn_reflns_av_R_equivalents 0.0132
_diffrn_reflns_av_sigmaI/netI 0.0285
_diffrn_reflns_limit_h_max 13
_diffrn_reflns_limit_h_min -1
_diffrn_reflns_limit_k_max 8
_diffrn_reflns_limit_k_min -8
_diffrn_reflns_limit_l_max 21
_diffrn_reflns_limit_l_min -21
_diffrn_reflns_number 3734
_diffrn_reflns_theta_full 27.50
_diffrn_reflns_theta_max 27.50
_diffrn_reflns_theta_min 2.27
_diffrn_standards_decay_% 1
_diffrn_standards_interval_count 197
_diffrn_standards_number 3
_exptl_absorpt_coefficient_mu 0.084
_exptl_absorpt_correction_T_max 0.26619
_exptl_absorpt_correction_T_min 0.24474
_exptl_absorpt_correction_type psi-scan
_exptl_absorpt_process_details
;
\y scan method among Kopfmann & Huber, 1968
;
_exptl_crystal_colour colourles
_exptl_crystal_density_diffrn 1.251
_exptl_crystal_density_method 'not measured'
_exptl_crystal_description prism
_exptl_crystal_F_000 444
_exptl_crystal_preparation 're-crystallized from methanol solution'
_exptl_crystal_size_max 0.60
_exptl_crystal_size_mid 0.46
_exptl_crystal_size_min 0.24
_refine_diff_density_max 0.175
_refine_diff_density_min -0.176
_refine_diff_density_rms 0.033
_refine_ls_abs_structure_details 'Flack H D (1983), Acta Cryst. A39, 876-881'
_refine_ls_abs_structure_Flack 0.00
_refine_ls_extinction_coef 0.035(3)
_refine_ls_extinction_expression Fc^*^=kFc[1+0.001xFc^2^\l^3^/sin(2\q)]^-1/4^
_refine_ls_extinction_method SHELXL
_refine_ls_goodness_of_fit_ref 1.048
_refine_ls_hydrogen_treatment mixed
_refine_ls_matrix_type full
_refine_ls_number_parameters 282
_refine_ls_number_reflns 2771
_refine_ls_number_restraints 1
_refine_ls_restrained_S_all 1.048
_refine_ls_R_factor_all 0.0638
_refine_ls_R_factor_gt 0.0409
_refine_ls_shift/su_max 0.006
_refine_ls_shift/su_mean 0.001
_refine_ls_structure_factor_coef Fsqd
_refine_ls_weighting_details 'calc w=1/[\s^2^(Fo^2^)+(0.0402P)^2^+0.1511P] where P=(Fo^2^+2Fc^2^)/3'
_refine_ls_weighting_scheme calc
_refine_ls_wR_factor_gt 0.0842
_refine_ls_wR_factor_ref 0.0961
_reflns_number_gt 2114
_reflns_number_total 2771
_reflns_threshold_expression >2\s(I)
_cod_data_source_file b304560a.txt
_cod_data_source_block risi33
_cod_depositor_comments
;
The following automatic conversions were performed:
'_symmetry_cell_setting' value 'Monoclinic' changed to 'monoclinic'
according to '/home/saulius/struct/CIF-dictionaries/cif_core.dic'
dictionary named 'cif_core.dic' version 2.4.1 from 2010-06-29.

Automatic conversion script
Id: cif_fix_enum 1527 2010-12-29 10:47:43Z saulius 
;
_cod_original_sg_symbol_H-M 'P 21'
_cod_database_code 7103820

loop_
_symmetry_equiv_pos_as_xyz
'x, y, z'
'-x, y+1/2, -z'

loop_
_atom_site_label
_atom_site_type_symbol
_atom_site_fract_x
_atom_site_fract_y
_atom_site_fract_z
_atom_site_U_iso_or_equiv
_atom_site_adp_type
_atom_site_occupancy
_atom_site_symmetry_multiplicity
_atom_site_calc_flag
_atom_site_refinement_flags
_atom_site_disorder_assembly
_atom_site_disorder_group
O1 O 0.64718(17) -0.2815(3) 0.74213(11) 0.0490(5) Uani 1 1 d . . .
C2 C 0.5286(3) -0.1912(5) 0.71866(14) 0.0412(6) Uani 1 1 d . . .
C3 C 0.5373(2) 0.0374(4) 0.69991(15) 0.0386(6) Uani 1 1 d . . .
C4 C 0.5881(2) 0.1339(4) 0.78249(14) 0.0371(6) Uani 1 1 d . . .
H4 H 0.6071 0.2792 0.7723 0.045 Uiso 1 1 calc R . .
C5 C 0.7138(2) 0.0300(4) 0.80705(15) 0.0368(6) Uani 1 1 d . . .
C6 C 0.8095(3) 0.1324(5) 0.86092(16) 0.0433(6) Uani 1 1 d . . .
C7 C 0.9281(3) 0.0123(6) 0.88699(18) 0.0586(8) Uani 1 1 d . . .
H7A H 0.9099 -0.0673 0.9350 0.070 Uiso 1 1 calc R . .
H7B H 0.9968 0.1082 0.9019 0.070 Uiso 1 1 calc R . .
C8 C 0.9751(3) -0.1334(5) 0.82183(18) 0.0537(8) Uani 1 1 d . . .
C9 C 0.8636(3) -0.2727(5) 0.79455(18) 0.0506(7) Uani 1 1 d . . .
H9A H 0.8843 -0.3399 0.7441 0.061 Uiso 1 1 calc R . .
H9B H 0.8535 -0.3790 0.8352 0.061 Uiso 1 1 calc R . .
C10 C 0.7393(2) -0.1609(4) 0.78184(15) 0.0397(6) Uani 1 1 d . . .
O11 O 0.43378(18) -0.2919(3) 0.72371(11) 0.0552(6) Uani 1 1 d . . .
N12 N 0.63473(19) 0.0693(3) 0.63717(12) 0.0384(5) Uani 1 1 d . . .
C13 C 0.6416(2) -0.0756(5) 0.57796(16) 0.0406(6) Uani 1 1 d . . .
O14 O 0.57421(18) -0.2305(4) 0.57814(11) 0.0551(5) Uani 1 1 d . . .
C15 C 0.7399(2) -0.0547(4) 0.51434(14) 0.0382(6) Uani 1 1 d . . .
C16 C 0.8438(3) -0.1868(6) 0.51871(18) 0.0607(8) Uani 1 1 d . . .
H16 H 0.8553 -0.2750 0.5630 0.073 Uiso 1 1 calc R . .
C17 C 0.9312(3) -0.1892(7) 0.4577(2) 0.0726(10) Uani 1 1 d . . .
H17 H 1.0020 -0.2769 0.4615 0.087 Uiso 1 1 calc R . .
C18 C 0.9134(3) -0.0626(6) 0.39190(19) 0.0598(8) Uani 1 1 d . . .
H18 H 0.9721 -0.0642 0.3508 0.072 Uiso 1 1 calc R . .
C19 C 0.8094(3) 0.0666(6) 0.38627(16) 0.0566(8) Uani 1 1 d . . .
H19 H 0.7972 0.1519 0.3412 0.068 Uiso 1 1 calc R . .
C20 C 0.7223(2) 0.0708(5) 0.44730(16) 0.0508(7) Uani 1 1 d . . .
H20 H 0.6516 0.1588 0.4431 0.061 Uiso 1 1 calc R . .
C21 C 0.6954(3) 0.2716(5) 0.63191(18) 0.0545(7) Uani 1 1 d . . .
H21A H 0.7033 0.3321 0.6851 0.082 Uiso 0.50 1 calc PR . .
H21B H 0.6433 0.3588 0.5966 0.082 Uiso 0.50 1 calc PR . .
H21C H 0.7795 0.2569 0.6105 0.082 Uiso 0.50 1 calc PR . .
H21D H 0.7140 0.2997 0.5764 0.082 Uiso 0.50 1 d PR . .
H21E H 0.6379 0.3748 0.6510 0.082 Uiso 0.50 1 d PR . .
H21F H 0.7742 0.2733 0.6649 0.082 Uiso 0.50 1 d PR . .
C22 C 0.4070(2) 0.1210(6) 0.66978(16) 0.0523(8) Uani 1 1 d . . .
H22A H 0.4146 0.2653 0.6583 0.079 Uiso 1 1 calc R . .
H22B H 0.3454 0.1010 0.7109 0.079 Uiso 1 1 calc R . .
H22C H 0.3787 0.0495 0.6211 0.079 Uiso 1 1 calc R . .
C23 C 0.4890(2) 0.1260(4) 0.84872(14) 0.0379(6) Uani 1 1 d . . .
C24 C 0.4084(3) 0.2926(5) 0.85960(16) 0.0495(7) Uani 1 1 d . . .
H24 H 0.4138 0.4074 0.8261 0.059 Uiso 1 1 calc R . .
C25 C 0.3195(3) 0.2893(6) 0.92007(17) 0.0585(8) Uani 1 1 d . . .
H25 H 0.2656 0.4017 0.9270 0.070 Uiso 1 1 calc R . .
C26 C 0.3110(3) 0.1195(6) 0.96988(17) 0.0576(8) Uani 1 1 d . . .
H26 H 0.2506 0.1168 1.0100 0.069 Uiso 1 1 calc R . .
C27 C 0.3909(3) -0.0444(6) 0.96038(16) 0.0533(8) Uani 1 1 d . . .
H27 H 0.3859 -0.1578 0.9946 0.064 Uiso 1 1 calc R . .
C28 C 0.4801(3) -0.0424(5) 0.89958(15) 0.0460(7) Uani 1 1 d . . .
H28 H 0.5339 -0.1551 0.8932 0.055 Uiso 1 1 calc R . .
O29 O 0.7918(2) 0.3069(4) 0.88561(13) 0.0615(6) Uani 1 1 d . . .
C30 C 1.0869(3) -0.2668(8) 0.8553(2) 0.0894(13) Uani 1 1 d . . .
H30A H 1.1578 -0.1800 0.8726 0.134 Uiso 1 1 calc R . .
H30B H 1.1137 -0.3584 0.8135 0.134 Uiso 1 1 calc R . .
H30C H 1.0592 -0.3455 0.9007 0.134 Uiso 1 1 calc R . .
C31 C 1.0205(3) -0.0061(7) 0.7502(2) 0.0796(11) Uani 1 1 d . . .
H31A H 1.0907 0.0810 0.7684 0.119 Uiso 1 1 calc R . .
H31B H 0.9505 0.0774 0.7288 0.119 Uiso 1 1 calc R . .
H31C H 1.0486 -0.0967 0.7084 0.119 Uiso 1 1 calc R . .

loop_
_atom_site_aniso_label
_atom_site_aniso_U_11
_atom_site_aniso_U_22
_atom_site_aniso_U_33
_atom_site_aniso_U_23
_atom_site_aniso_U_13
_atom_site_aniso_U_12
O1 0.0541(11) 0.0307(10) 0.0606(11) -0.0004(9) -0.0132(9) -0.0024(9)
C2 0.0450(15) 0.0420(16) 0.0364(12) 0.0002(12) -0.0012(11) -0.0046(14)
C3 0.0376(13) 0.0405(15) 0.0379(12) 0.0033(12) 0.0047(10) 0.0012(13)
C4 0.0402(13) 0.0318(13) 0.0398(12) 0.0032(12) 0.0059(10) 0.0007(12)
C5 0.0368(12) 0.0349(14) 0.0391(12) 0.0004(11) 0.0053(10) -0.0025(12)
C6 0.0453(14) 0.0420(16) 0.0432(14) -0.0085(13) 0.0077(11) -0.0095(14)
C7 0.0488(15) 0.068(2) 0.0584(17) -0.0116(17) -0.0097(13) -0.0041(17)
C8 0.0394(14) 0.062(2) 0.0598(16) -0.0059(16) -0.0031(13) 0.0060(15)
C9 0.0529(15) 0.0447(16) 0.0536(15) -0.0020(14) -0.0036(13) 0.0096(15)
C10 0.0424(14) 0.0358(15) 0.0405(13) 0.0008(12) -0.0038(11) -0.0020(12)
O11 0.0545(11) 0.0594(13) 0.0513(11) 0.0092(10) -0.0024(9) -0.0233(12)
N12 0.0421(11) 0.0353(12) 0.0383(10) 0.0020(10) 0.0090(9) -0.0035(10)
C13 0.0398(14) 0.0376(14) 0.0442(14) -0.0001(12) -0.0001(11) -0.0007(13)
O14 0.0561(11) 0.0519(13) 0.0582(11) -0.0108(10) 0.0117(9) -0.0170(11)
C15 0.0358(12) 0.0382(14) 0.0405(13) -0.0056(12) 0.0010(10) -0.0015(12)
C16 0.0590(17) 0.063(2) 0.0607(17) 0.0160(17) 0.0128(14) 0.0164(18)
C17 0.0587(18) 0.074(2) 0.088(2) 0.009(2) 0.0238(17) 0.024(2)
C18 0.0535(17) 0.072(2) 0.0557(17) -0.0100(18) 0.0201(14) -0.0042(19)
C19 0.0508(15) 0.076(2) 0.0424(14) 0.0138(16) -0.0005(12) -0.0092(18)
C20 0.0387(13) 0.062(2) 0.0513(15) 0.0111(15) 0.0003(12) 0.0044(15)
C21 0.0722(18) 0.0364(16) 0.0568(16) -0.0012(14) 0.0242(14) -0.0098(16)
C22 0.0455(14) 0.068(2) 0.0439(14) 0.0044(15) 0.0006(12) 0.0106(16)
C23 0.0389(13) 0.0417(15) 0.0329(11) 0.0022(12) 0.0000(10) 0.0021(13)
C24 0.0555(16) 0.0477(16) 0.0458(14) 0.0064(14) 0.0074(12) 0.0107(16)
C25 0.0512(16) 0.071(2) 0.0544(16) 0.0011(18) 0.0130(13) 0.0153(18)
C26 0.0455(16) 0.084(2) 0.0445(15) 0.0036(17) 0.0105(12) -0.0018(18)
C27 0.0512(16) 0.065(2) 0.0437(15) 0.0165(15) 0.0035(12) -0.0093(17)
C28 0.0457(14) 0.0491(17) 0.0431(13) 0.0072(13) 0.0006(12) 0.0035(14)
O29 0.0661(13) 0.0504(13) 0.0684(12) -0.0205(12) 0.0055(10) -0.0098(12)
C30 0.0588(19) 0.103(3) 0.104(3) -0.016(3) -0.0224(19) 0.024(2)
C31 0.0607(19) 0.083(3) 0.097(3) -0.003(2) 0.0282(18) -0.001(2)

loop_
_atom_type_symbol
_atom_type_description
_atom_type_scat_dispersion_real
_atom_type_scat_dispersion_imag
_atom_type_scat_source
C C 0.0033 0.0016 'International Tables Vol C Tables 4.2.6.8 and 6.1.1.4'
H H 0.0000 0.0000 'International Tables Vol C Tables 4.2.6.8 and 6.1.1.4'
N N 0.0061 0.0033 'International Tables Vol C Tables 4.2.6.8 and 6.1.1.4'
O O 0.0106 0.0060 'International Tables Vol C Tables 4.2.6.8 and 6.1.1.4'

loop_
_geom_angle_atom_site_label_1
_geom_angle_atom_site_label_2
_geom_angle_atom_site_label_3
_geom_angle
_geom_angle_site_symmetry_1
_geom_angle_site_symmetry_3
_geom_angle_publ_flag
C10 O1 C2 118.3(2) . . ?
O11 C2 O1 118.0(3) . . ?
O11 C2 C3 127.5(3) . . ?
O1 C2 C3 113.9(2) . . ?
N12 C3 C22 110.2(2) . . ?
N12 C3 C2 108.9(2) . . ?
C22 C3 C2 110.8(2) . . ?
N12 C3 C4 109.43(19) . . ?
C22 C3 C4 113.6(2) . . ?
C2 C3 C4 103.6(2) . . ?
C5 C4 C23 113.3(2) . . ?
C5 C4 C3 107.9(2) . . ?
C23 C4 C3 113.12(19) . . ?
C5 C4 H4 107.4 . . ?
C23 C4 H4 107.4 . . ?
C3 C4 H4 107.4 . . ?
C10 C5 C6 118.1(2) . . ?
C10 C5 C4 120.9(2) . . ?
C6 C5 C4 121.0(2) . . ?
O29 C6 C5 121.1(3) . . ?
O29 C6 C7 121.4(3) . . ?
C5 C6 C7 117.5(2) . . ?
C6 C7 C8 113.9(2) . . ?
C6 C7 H7A 108.8 . . ?
C8 C7 H7A 108.8 . . ?
C6 C7 H7B 108.8 . . ?
C8 C7 H7B 108.8 . . ?
H7A C7 H7B 107.7 . . ?
C9 C8 C7 108.2(2) . . ?
C9 C8 C31 110.5(3) . . ?
C7 C8 C31 108.9(3) . . ?
C9 C8 C30 108.9(3) . . ?
C7 C8 C30 111.1(3) . . ?
C31 C8 C30 109.2(3) . . ?
C10 C9 C8 113.3(3) . . ?
C10 C9 H9A 108.9 . . ?
C8 C9 H9A 108.9 . . ?
C10 C9 H9B 108.9 . . ?
C8 C9 H9B 108.9 . . ?
H9A C9 H9B 107.7 . . ?
C5 C10 O1 122.1(2) . . ?
C5 C10 C9 126.3(3) . . ?
O1 C10 C9 111.6(2) . . ?
C13 N12 C21 122.9(2) . . ?
C13 N12 C3 117.3(2) . . ?
C21 N12 C3 118.2(2) . . ?
O14 C13 N12 121.2(2) . . ?
O14 C13 C15 118.8(2) . . ?
N12 C13 C15 119.8(2) . . ?
C20 C15 C16 119.1(2) . . ?
C20 C15 C13 122.9(2) . . ?
C16 C15 C13 117.6(2) . . ?
C15 C16 C17 120.4(3) . . ?
C15 C16 H16 119.8 . . ?
C17 C16 H16 119.8 . . ?
C18 C17 C16 119.9(3) . . ?
C18 C17 H17 120.0 . . ?
C16 C17 H17 120.0 . . ?
C17 C18 C19 120.1(3) . . ?
C17 C18 H18 119.9 . . ?
C19 C18 H18 119.9 . . ?
C18 C19 C20 120.2(3) . . ?
C18 C19 H19 119.9 . . ?
C20 C19 H19 119.9 . . ?
C15 C20 C19 120.2(3) . . ?
C15 C20 H20 119.9 . . ?
C19 C20 H20 119.9 . . ?
N12 C21 H21A 109.5 . . ?
N12 C21 H21B 109.5 . . ?
H21A C21 H21B 109.5 . . ?
N12 C21 H21C 109.5 . . ?
H21A C21 H21C 109.5 . . ?
H21B C21 H21C 109.5 . . ?
N12 C21 H21D 109.4 . . ?
H21A C21 H21D 141.1 . . ?
H21B C21 H21D 56.2 . . ?
H21C C21 H21D 56.3 . . ?
N12 C21 H21E 109.4 . . ?
H21A C21 H21E 56.3 . . ?
H21B C21 H21E 56.2 . . ?
H21C C21 H21E 141.1 . . ?
H21D C21 H21E 109.5 . . ?
N12 C21 H21F 109.6 . . ?
H21A C21 H21F 56.3 . . ?
H21B C21 H21F 141.0 . . ?
H21C C21 H21F 56.2 . . ?
H21D C21 H21F 109.4 . . ?
H21E C21 H21F 109.5 . . ?
C3 C22 H22A 109.5 . . ?
C3 C22 H22B 109.5 . . ?
H22A C22 H22B 109.5 . . ?
C3 C22 H22C 109.5 . . ?
H22A C22 H22C 109.5 . . ?
H22B C22 H22C 109.5 . . ?
C28 C23 C24 118.8(2) . . ?
C28 C23 C4 121.5(2) . . ?
C24 C23 C4 119.7(2) . . ?
C23 C24 C25 120.4(3) . . ?
C23 C24 H24 119.8 . . ?
C25 C24 H24 119.8 . . ?
C26 C25 C24 120.1(3) . . ?
C26 C25 H25 120.0 . . ?
C24 C25 H25 120.0 . . ?
C27 C26 C25 120.0(3) . . ?
C27 C26 H26 120.0 . . ?
C25 C26 H26 120.0 . . ?
C26 C27 C28 120.2(3) . . ?
C26 C27 H27 119.9 . . ?
C28 C27 H27 119.9 . . ?
C23 C28 C27 120.4(3) . . ?
C23 C28 H28 119.8 . . ?
C27 C28 H28 119.8 . . ?
C8 C30 H30A 109.5 . . ?
C8 C30 H30B 109.5 . . ?
H30A C30 H30B 109.5 . . ?
C8 C30 H30C 109.5 . . ?
H30A C30 H30C 109.5 . . ?
H30B C30 H30C 109.5 . . ?
C8 C31 H31A 109.5 . . ?
C8 C31 H31B 109.5 . . ?
H31A C31 H31B 109.5 . . ?
C8 C31 H31C 109.5 . . ?
H31A C31 H31C 109.5 . . ?
H31B C31 H31C 109.5 . . ?

loop_
_geom_bond_atom_site_label_1
_geom_bond_atom_site_label_2
_geom_bond_distance
_geom_bond_site_symmetry_2
_geom_bond_publ_flag
O1 C10 1.378(3) . ?
O1 C2 1.402(3) . ?
C2 O11 1.188(3) . ?
C2 C3 1.520(4) . ?
C3 N12 1.491(3) . ?
C3 C22 1.520(4) . ?
C3 C4 1.566(3) . ?
C4 C5 1.507(3) . ?
C4 C23 1.533(3) . ?
C4 H4 0.9800 . ?
C5 C10 1.338(4) . ?
C5 C6 1.462(4) . ?
C6 O29 1.221(4) . ?
C6 C7 1.503(4) . ?
C7 C8 1.527(4) . ?
C7 H7A 0.9700 . ?
C7 H7B 0.9700 . ?
C8 C9 1.521(4) . ?
C8 C31 1.531(5) . ?
C8 C30 1.530(4) . ?
C9 C10 1.487(4) . ?
C9 H9A 0.9700 . ?
C9 H9B 0.9700 . ?
N12 C13 1.358(3) . ?
N12 C21 1.462(4) . ?
C13 O14 1.225(3) . ?
C13 C15 1.501(4) . ?
C15 C20 1.377(4) . ?
C15 C16 1.377(4) . ?
C16 C17 1.383(4) . ?
C16 H16 0.9300 . ?
C17 C18 1.365(5) . ?
C17 H17 0.9300 . ?
C18 C19 1.367(4) . ?
C18 H18 0.9300 . ?
C19 C20 1.381(4) . ?
C19 H19 0.9300 . ?
C20 H20 0.9300 . ?
C21 H21A 0.9600 . ?
C21 H21B 0.9600 . ?
C21 H21C 0.9600 . ?
C21 H21D 0.9599 . ?
C21 H21E 0.9602 . ?
C21 H21F 0.9605 . ?
C22 H22A 0.9600 . ?
C22 H22B 0.9600 . ?
C22 H22C 0.9600 . ?
C23 C28 1.383(4) . ?
C23 C24 1.385(4) . ?
C24 C25 1.387(4) . ?
C24 H24 0.9300 . ?
C25 C26 1.380(5) . ?
C25 H25 0.9300 . ?
C26 C27 1.363(5) . ?
C26 H26 0.9300 . ?
C27 C28 1.393(4) . ?
C27 H27 0.9300 . ?
C28 H28 0.9300 . ?
C30 H30A 0.9600 . ?
C30 H30B 0.9600 . ?
C30 H30C 0.9600 . ?
C31 H31A 0.9600 . ?
C31 H31B 0.9600 . ?
C31 H31C 0.9600 . ?

loop_
_geom_hbond_atom_site_label_D
_geom_hbond_atom_site_label_H
_geom_hbond_atom_site_label_A
_geom_hbond_distance_DH
_geom_hbond_distance_HA
_geom_hbond_distance_DA
_geom_hbond_angle_DHA
_geom_hbond_site_symmetry_A
C20 H20 O14 0.93 2.46 3.346(3) 158.9 2_656
C9 H9B O29 0.97 2.30 3.218(4) 156.7 1_545
C24 H24 O11 0.93 2.59 3.522(4) 175.5 1_565

loop_
_geom_torsion_atom_site_label_1
_geom_torsion_atom_site_label_2
_geom_torsion_atom_site_label_3
_geom_torsion_atom_site_label_4
_geom_torsion
_geom_torsion_site_symmetry_1
_geom_torsion_site_symmetry_2
_geom_torsion_site_symmetry_3
_geom_torsion_site_symmetry_4
_geom_torsion_publ_flag
C10 O1 C2 O11 -142.5(2) . . . . ?
C10 O1 C2 C3 29.9(3) . . . . ?
O11 C2 C3 N12 -133.6(3) . . . . ?
O1 C2 C3 N12 54.9(3) . . . . ?
O11 C2 C3 C22 -12.1(4) . . . . ?
O1 C2 C3 C22 176.4(2) . . . . ?
O11 C2 C3 C4 110.0(3) . . . . ?
O1 C2 C3 C4 -61.5(2) . . . . ?
N12 C3 C4 C5 -59.2(3) . . . . ?
C22 C3 C4 C5 177.2(2) . . . . ?
C2 C3 C4 C5 56.9(2) . . . . ?
N12 C3 C4 C23 174.7(2) . . . . ?
C22 C3 C4 C23 51.1(3) . . . . ?
C2 C3 C4 C23 -69.2(3) . . . . ?
C23 C4 C5 C10 99.9(3) . . . . ?
C3 C4 C5 C10 -26.1(3) . . . . ?
C23 C4 C5 C6 -78.3(3) . . . . ?
C3 C4 C5 C6 155.7(2) . . . . ?
C10 C5 C6 O29 179.7(3) . . . . ?
C4 C5 C6 O29 -2.0(4) . . . . ?
C10 C5 C6 C7 -2.4(4) . . . . ?
C4 C5 C6 C7 175.9(2) . . . . ?
O29 C6 C7 C8 -147.2(3) . . . . ?
C5 C6 C7 C8 34.9(4) . . . . ?
C6 C7 C8 C9 -54.5(3) . . . . ?
C6 C7 C8 C31 65.7(3) . . . . ?
C6 C7 C8 C30 -174.0(3) . . . . ?
C7 C8 C9 C10 43.7(3) . . . . ?
C31 C8 C9 C10 -75.5(3) . . . . ?
C30 C8 C9 C10 164.6(3) . . . . ?
C6 C5 C10 O1 169.3(2) . . . . ?
C4 C5 C10 O1 -8.9(4) . . . . ?
C6 C5 C10 C9 -8.3(4) . . . . ?
C4 C5 C10 C9 173.5(2) . . . . ?
C2 O1 C10 C5 8.2(3) . . . . ?
C2 O1 C10 C9 -173.9(2) . . . . ?
C8 C9 C10 C5 -14.2(4) . . . . ?
C8 C9 C10 O1 168.0(2) . . . . ?
C22 C3 N12 C13 -85.1(3) . . . . ?
C2 C3 N12 C13 36.6(3) . . . . ?
C4 C3 N12 C13 149.3(2) . . . . ?
C22 C3 N12 C21 81.3(3) . . . . ?
C2 C3 N12 C21 -156.9(2) . . . . ?
C4 C3 N12 C21 -44.3(3) . . . . ?
C21 N12 C13 O14 -168.8(3) . . . . ?
C3 N12 C13 O14 -3.0(4) . . . . ?
C21 N12 C13 C15 15.7(4) . . . . ?
C3 N12 C13 C15 -178.5(2) . . . . ?
O14 C13 C15 C20 103.5(3) . . . . ?
N12 C13 C15 C20 -81.0(3) . . . . ?
O14 C13 C15 C16 -68.1(3) . . . . ?
N12 C13 C15 C16 107.4(3) . . . . ?
C20 C15 C16 C17 1.8(5) . . . . ?
C13 C15 C16 C17 173.7(3) . . . . ?
C15 C16 C17 C18 -1.2(6) . . . . ?
C16 C17 C18 C19 0.0(6) . . . . ?
C17 C18 C19 C20 0.5(5) . . . . ?
C16 C15 C20 C19 -1.3(4) . . . . ?
C13 C15 C20 C19 -172.8(3) . . . . ?
C18 C19 C20 C15 0.2(5) . . . . ?
C5 C4 C23 C28 -35.0(3) . . . . ?
C3 C4 C23 C28 88.1(3) . . . . ?
C5 C4 C23 C24 143.4(3) . . . . ?
C3 C4 C23 C24 -93.5(3) . . . . ?
C28 C23 C24 C25 -0.5(4) . . . . ?
C4 C23 C24 C25 -179.0(3) . . . . ?
C23 C24 C25 C26 0.0(4) . . . . ?
C24 C25 C26 C27 0.8(5) . . . . ?
C25 C26 C27 C28 -1.0(5) . . . . ?
C24 C23 C28 C27 0.3(4) . . . . ?
C4 C23 C28 C27 178.7(2) . . . . ?
C26 C27 C28 C23 0.4(4) . . . . ?
